data_7027569
loop_
_publ_author_name
'Lewi\'nski, Janusz'
'Justyniak, Iwona'
'Ochal, Zbigniew'
'Zachara, Janusz'

_publ_section_title
;
 Dramatic structural changes of donor-functionalized alkoxides of
 aluminium upon replacement of the ester functionality by ketone
;
_journal_issue 17
_journal_name_full 'Journal of the Chemical Society, Dalton Transactions'
_journal_page_first 2909
_journal_paper_doi 10.1039/a904176a
_journal_year 1999
_chemical_formula_moiety 'C16 H34 Al2 O4'
_chemical_formula_structural '[Al(C2H5)2(C4H7O2)]2'
_chemical_formula_sum 'C16 H34 Al2 O4'
_chemical_formula_weight 344.39
_chemical_name_systematic
; 
 bis[\m-(acetoinato)]tetraethyldialuminum  
;
_space_group_IT_number 2
_symmetry_cell_setting triclinic
_symmetry_Int_Tables_number 2
_symmetry_space_group_name_Hall '-P 1'
_symmetry_space_group_name_H-M 'P -1'
_atom_sites_solution_hydrogens geom
_atom_sites_solution_primary direct
_atom_sites_solution_secondary difmap
_audit_creation_method SHELXL-97
_cell_angle_alpha 84.371(16)
_cell_angle_beta 86.844(18)
_cell_angle_gamma 78.253(17)
_cell_formula_units_Z 2
_cell_length_a 7.3548(18)
_cell_length_b 8.8850(17)
_cell_length_c 16.790(3)
_cell_measurement_reflns_used 24
_cell_measurement_temperature 293(2)
_cell_measurement_theta_max 15.80
_cell_measurement_theta_min 7.68
_cell_volume 1068.3(4)
_computing_cell_refinement 'Siemens P3 software'
_computing_data_collection 'Siemens P3 software'
_computing_data_reduction 'XDISK, Siemens P3 software'
_computing_molecular_graphics 'ORTEP III (Burnett, Johnson, 1996)'
_computing_publication_material
;
SHELXL-93 (Sheldrick, 1993) & PARST 96 (Nardelli, 1996)'
;
_computing_structure_refinement 'SHELXL-97 (Sheldrick, 1997)'
_computing_structure_solution 'SHELXS-97 (Sheldrick, 1990)'
_diffrn_ambient_temperature 293(2)
_diffrn_measured_fraction_theta_full 0.997
_diffrn_measured_fraction_theta_max 0.997
_diffrn_measurement_device_type 'Siemens P3 four-circle diffractometer'
_diffrn_measurement_method \q/2\q
_diffrn_radiation_monochromator graphite
_diffrn_radiation_source 'fine-focus sealed X-ray tube'
_diffrn_radiation_type MoK\a
_diffrn_radiation_wavelength 0.71073
_diffrn_reflns_av_R_equivalents 0.0219
_diffrn_reflns_av_sigmaI/netI 0.0268
_diffrn_reflns_limit_h_max 8
_diffrn_reflns_limit_h_min -8
_diffrn_reflns_limit_k_max 10
_diffrn_reflns_limit_k_min -10
_diffrn_reflns_limit_l_max 19
_diffrn_reflns_limit_l_min -19
_diffrn_reflns_number 7403
_diffrn_reflns_theta_full 25.05
_diffrn_reflns_theta_max 25.05
_diffrn_reflns_theta_min 2.35
_diffrn_standards_decay_% 8.6
_diffrn_standards_interval_count 100
_diffrn_standards_number 3
_exptl_absorpt_coefficient_mu 0.149
_exptl_absorpt_correction_type none
_exptl_crystal_colour white
_exptl_crystal_density_diffrn 1.071
_exptl_crystal_density_method 'not measured'
_exptl_crystal_description prism
_exptl_crystal_F_000 376
_exptl_crystal_size_max 0.47
_exptl_crystal_size_mid 0.40
_exptl_crystal_size_min 0.30
_refine_diff_density_max 0.358
_refine_diff_density_min -0.329
_refine_diff_density_rms 0.052
_refine_ls_extinction_method none
_refine_ls_goodness_of_fit_ref 1.068
_refine_ls_hydrogen_treatment mixed
_refine_ls_matrix_type full
_refine_ls_number_parameters 231
_refine_ls_number_reflns 3785
_refine_ls_number_restraints 7
_refine_ls_restrained_S_all 1.068
_refine_ls_R_factor_all 0.0761
_refine_ls_R_factor_gt 0.0592
_refine_ls_shift/su_max 0.000
_refine_ls_shift/su_mean 0.000
_refine_ls_structure_factor_coef Fsqd
_refine_ls_weighting_details 'w=1/[\s^2^(Fo^2^)+(0.1032P)^2^+0.2931P] where P=(Fo^2^+2Fc^2^)/3'
_refine_ls_weighting_scheme calc
_refine_ls_wR_factor_gt 0.1628
_refine_ls_wR_factor_ref 0.1769
_reflns_number_gt 2947
_reflns_number_total 3785
_reflns_observed_criterion >2sigma(I)
_cod_data_source_file 904176asup1.cif
_cod_data_source_block acet
_cod_depositor_comments
;
The following automatic conversions were performed:

'_refine_ls_weighting_scheme' value 'calc
w=1/[\s^2^(Fo^2^)+(0.1032P)^2^+0.2931P] where P=(Fo^2^+2Fc^2^)/3' was
changed to 'calc'. New tag '_refine_ls_weighting_details' was
created. The value of the new tag was set to
'w=1/[\s^2^(Fo^2^)+(0.1032P)^2^+0.2931P] where P=(Fo^2^+2Fc^2^)/3'.

Automatic conversion script
Id: cif_fix_values 3143 2015-03-26 13:38:13Z robertas 
;
_cod_database_code 7027569

loop_
_symmetry_equiv_pos_as_xyz
'x, y, z'
'-x, -y, -z'

loop_
_atom_site_label
_atom_site_type_symbol
_atom_site_fract_x
_atom_site_fract_y
_atom_site_fract_z
_atom_site_U_iso_or_equiv
_atom_site_adp_type
_atom_site_occupancy
_atom_site_calc_flag
_atom_site_refinement_flags
_atom_site_disorder_assembly
_atom_site_disorder_group
Al1 Al 0.60574(12) -0.11100(9) 0.06150(5) 0.0536(3) Uani 1 d . . .
Al2 Al 0.12490(12) 0.40689(9) 0.44233(4) 0.0547(3) Uani 1 d . . .
O1 O 0.5416(2) 0.09788(19) 0.03169(10) 0.0518(5) Uani 1 d . . .
O2 O 0.7324(3) -0.0094(2) 0.15077(12) 0.0722(6) Uani 1 d . . .
O3 O 0.0791(2) 0.4190(2) 0.55073(10) 0.0527(5) Uani 1 d . . .
O4 O 0.3278(3) 0.2180(3) 0.49488(13) 0.0773(6) Uani 1 d . . .
C1 C 0.4710(6) 0.3425(4) 0.0896(3) 0.1012(14) Uani 1 d . . .
H1A H 0.4016 0.3895 0.0437 0.126(9) Uiso 1 calc R . .
H1B H 0.5293 0.4171 0.1103 0.126(9) Uiso 1 calc R . .
H1C H 0.3888 0.3064 0.1301 0.126(9) Uiso 1 calc R . .
C2 C 0.6173(4) 0.2089(3) 0.06558(18) 0.0620(7) Uani 1 d . . .
H2 H 0.7027 0.2483 0.0258 0.071(9) Uiso 1 calc R . .
C3 C 0.7272(4) 0.1279(4) 0.13551(17) 0.0636(7) Uani 1 d . . .
C4 C 0.8293(6) 0.2146(5) 0.1837(2) 0.0900(11) Uani 1 d . . .
H4A H 0.9241 0.1432 0.2127 0.155(12) Uiso 1 calc R . .
H4B H 0.7439 0.2707 0.2208 0.155(12) Uiso 1 calc R . .
H4C H 0.8855 0.2855 0.1486 0.155(12) Uiso 1 calc R . .
C5 C 0.4510(5) -0.2053(4) 0.14355(19) 0.0763(9) Uani 1 d . . .
H5A H 0.4080 -0.2878 0.1212 0.097(8) Uiso 1 calc R . .
H5B H 0.5276 -0.2510 0.1883 0.097(8) Uiso 1 calc R . .
C6 C 0.2852(6) -0.0947(6) 0.1743(3) 0.1069(14) Uani 1 d . . .
H6A H 0.2227 -0.1468 0.2168 0.135(10) Uiso 1 calc R . .
H6B H 0.2015 -0.0571 0.1316 0.135(10) Uiso 1 calc R . .
H6C H 0.3254 -0.0095 0.1940 0.135(10) Uiso 1 calc R . .
C7 C 0.8578(5) -0.2190(4) 0.0276(2) 0.0753(9) Uani 1 d . . .
H7A H 0.8499 -0.2577 -0.0239 0.097(9) Uiso 1 calc R . .
H7B H 0.9382 -0.1443 0.0202 0.097(9) Uiso 1 calc R . .
C8 C 0.9468(6) -0.3509(5) 0.0845(3) 0.1117(15) Uani 1 d . . .
H8A H 1.0665 -0.3969 0.0629 0.144(11) Uiso 1 calc R . .
H8B H 0.8697 -0.4266 0.0920 0.144(11) Uiso 1 calc R . .
H8C H 0.9612 -0.3136 0.1351 0.144(11) Uiso 1 calc R . .
C11 C 0.0914(7) 0.2539(7) 0.6740(3) 0.107(3) Uani 0.853(11) d PDU A 1
H11A H 0.0049 0.3310 0.7004 0.129(12) Uiso 0.853(11) calc PR A 1
H11B H 0.1774 0.1954 0.7120 0.129(12) Uiso 0.853(11) calc PR A 1
H11C H 0.0251 0.1861 0.6519 0.129(12) Uiso 0.853(11) calc PR A 1
C12 C 0.1942(5) 0.3294(4) 0.60910(17) 0.0679(8) Uani 0.853(11) d PD A 1
H12 H 0.2609 0.3976 0.6331 0.064(10) Uiso 0.853(11) calc PR A 1
C11A C 0.200(5) 0.377(4) 0.6894(11) 0.112(14) Uani 0.147(11) d PDU A 2
H11D H 0.0906 0.4530 0.7000 0.167 Uiso 0.147(11) calc PR A 2
H11E H 0.3083 0.4197 0.6933 0.167 Uiso 0.147(11) calc PR A 2
H11F H 0.2041 0.2888 0.7278 0.167 Uiso 0.147(11) calc PR A 2
C12A C 0.1942(5) 0.3294(4) 0.60910(17) 0.0679(8) Uani 0.147(11) d PD A 2
H12A H 0.1096 0.2585 0.6244 0.081 Uiso 0.147(11) calc PR A 2
C13 C 0.3346(4) 0.2139(3) 0.56698(19) 0.0659(8) Uani 1 d . . .
C14 C 0.4801(6) 0.1031(4) 0.6134(3) 0.0982(13) Uani 1 d . . .
H14A H 0.5887 0.0750 0.5794 0.170(13) Uiso 1 calc R . .
H14B H 0.4333 0.0124 0.6324 0.170(13) Uiso 1 calc R . .
H14C H 0.5119 0.1509 0.6582 0.170(13) Uiso 1 calc R . .
C15 C 0.0098(6) 0.2697(5) 0.3858(2) 0.0907(11) Uani 1 d . . .
H15A H -0.0456 0.3275 0.3381 0.121(11) Uiso 1 calc R . .
H15B H 0.1068 0.1868 0.3685 0.121(11) Uiso 1 calc R . .
C16 C -0.1342(9) 0.2009(6) 0.4324(4) 0.147(2) Uani 1 d . . .
H16A H -0.1857 0.1392 0.3992 0.25(2) Uiso 1 calc R . .
H16B H -0.2309 0.2815 0.4504 0.25(2) Uiso 1 calc R . .
H16C H -0.0795 0.1371 0.4779 0.25(2) Uiso 1 calc R . .
C17 C 0.3298(5) 0.4993(4) 0.3898(2) 0.0772(9) Uani 1 d . . .
H17A H 0.2838 0.6089 0.3772 0.110(10) Uiso 1 calc R . .
H17B H 0.4281 0.4879 0.4275 0.110(10) Uiso 1 calc R . .
C18 C 0.4110(7) 0.4296(6) 0.3142(3) 0.1233(18) Uani 1 d . . .
H18A H 0.4978 0.4883 0.2889 0.164(13) Uiso 1 calc R . .
H18B H 0.3131 0.4312 0.2784 0.164(13) Uiso 1 calc R . .
H18C H 0.4738 0.3249 0.3271 0.164(13) Uiso 1 calc R . .

loop_
_atom_site_aniso_label
_atom_site_aniso_U_11
_atom_site_aniso_U_22
_atom_site_aniso_U_33
_atom_site_aniso_U_23
_atom_site_aniso_U_13
_atom_site_aniso_U_12
Al1 0.0685(5) 0.0416(4) 0.0458(4) -0.0019(3) -0.0041(4) -0.0002(4)
Al2 0.0669(5) 0.0556(5) 0.0399(4) -0.0090(3) 0.0022(3) -0.0073(4)
O1 0.0677(12) 0.0402(9) 0.0465(9) -0.0072(7) -0.0065(8) -0.0054(8)
O2 0.0903(15) 0.0631(13) 0.0616(12) -0.0035(10) -0.0184(11) -0.0084(11)
O3 0.0622(11) 0.0530(10) 0.0392(9) -0.0019(7) 0.0007(8) -0.0042(8)
O4 0.0916(16) 0.0666(13) 0.0645(14) -0.0129(10) -0.0026(11) 0.0089(11)
C1 0.128(3) 0.0568(19) 0.116(3) -0.035(2) -0.030(3) 0.009(2)
C2 0.0771(19) 0.0519(15) 0.0587(16) -0.0101(12) -0.0024(14) -0.0142(14)
C3 0.0715(19) 0.0646(18) 0.0541(16) -0.0162(14) -0.0002(13) -0.0075(14)
C4 0.100(3) 0.094(3) 0.083(2) -0.035(2) -0.017(2) -0.020(2)
C5 0.103(3) 0.0665(19) 0.0578(18) 0.0083(14) -0.0010(17) -0.0197(18)
C6 0.106(3) 0.124(4) 0.089(3) 0.000(2) 0.024(2) -0.032(3)
C7 0.073(2) 0.0656(19) 0.080(2) -0.0119(16) -0.0044(16) 0.0045(16)
C8 0.104(3) 0.084(3) 0.127(4) 0.003(2) -0.013(3) 0.024(2)
C11 0.103(4) 0.130(5) 0.062(3) 0.035(3) 0.009(2) 0.014(3)
C12 0.083(2) 0.0675(18) 0.0467(15) -0.0036(13) -0.0091(14) 0.0016(16)
C11A 0.14(3) 0.09(2) 0.081(18) -0.001(15) -0.036(18) 0.02(2)
C12A 0.083(2) 0.0675(18) 0.0467(15) -0.0036(13) -0.0091(14) 0.0016(16)
C13 0.0741(19) 0.0555(16) 0.0657(19) -0.0061(13) -0.0087(15) -0.0053(14)
C14 0.111(3) 0.072(2) 0.098(3) -0.001(2) -0.027(2) 0.017(2)
C15 0.110(3) 0.078(2) 0.090(3) -0.034(2) -0.016(2) -0.018(2)
C16 0.167(5) 0.111(4) 0.185(6) -0.015(4) -0.040(5) -0.072(4)
C17 0.071(2) 0.090(2) 0.0640(19) -0.0017(16) 0.0128(16) -0.0072(17)
C18 0.132(4) 0.149(4) 0.087(3) -0.020(3) 0.054(3) -0.032(3)

loop_
_atom_type_symbol
_atom_type_description
_atom_type_scat_dispersion_real
_atom_type_scat_dispersion_imag
_atom_type_scat_source
C C 0.0033 0.0016 'International Tables Vol C Tables 4.2.6.8 and 6.1.1.4'
H H 0.0000 0.0000 'International Tables Vol C Tables 4.2.6.8 and 6.1.1.4'
O O 0.0106 0.0060 'International Tables Vol C Tables 4.2.6.8 and 6.1.1.4'
Al Al 0.0645 0.0514 'International Tables Vol C Tables 4.2.6.8 and 6.1.1.4'

loop_
_geom_angle_atom_site_label_1
_geom_angle_atom_site_label_2
_geom_angle_atom_site_label_3
_geom_angle
_geom_angle_site_symmetry_1
_geom_angle_site_symmetry_3
O1 Al1 O1 75.88(8) . 2_655
O1 Al1 C5 119.11(12) . .
O1 Al1 C5 100.62(13) 2_655 .
O1 Al1 C7 117.12(13) . .
O1 Al1 C7 104.49(12) 2_655 .
C5 Al1 C7 122.26(15) . .
O1 Al1 O2 76.75(8) . .
O1 Al1 O2 152.63(9) 2_655 .
C5 Al1 O2 91.93(13) . .
C7 Al1 O2 88.68(13) . .
O1 Al1 Al1 38.98(6) . 2_655
O1 Al1 Al1 36.91(5) 2_655 2_655
C5 Al1 Al1 114.88(12) . 2_655
C7 Al1 Al1 116.39(11) . 2_655
O2 Al1 Al1 115.73(7) . 2_655
O3 Al2 O3 75.85(9) . 2_566
O3 Al2 C15 119.96(15) . .
O3 Al2 C15 100.75(14) 2_566 .
O3 Al2 C17 118.49(13) . .
O3 Al2 C17 103.76(13) 2_566 .
C15 Al2 C17 120.33(17) . .
O3 Al2 O4 76.72(8) . .
O3 Al2 O4 152.56(9) 2_566 .
C15 Al2 O4 92.78(14) . .
C17 Al2 O4 89.40(13) . .
O3 Al2 Al2 38.98(6) . 2_566
O3 Al2 Al2 36.87(5) 2_566 2_566
C15 Al2 Al2 115.47(14) . 2_566
C17 Al2 Al2 116.71(12) . 2_566
O4 Al2 Al2 115.69(7) . 2_566
C2 O1 Al1 123.32(17) . .
C2 O1 Al1 131.76(17) . 2_655
Al1 O1 Al1 104.12(8) . 2_655
C3 O2 Al1 113.44(19) . .
C12 O3 Al2 123.28(17) . .
C12 O3 Al2 131.94(16) . 2_566
Al2 O3 Al2 104.15(9) . 2_566
C13 O4 Al2 114.3(2) . .
O1 C2 C3 107.2(2) . .
O1 C2 C1 112.4(3) . .
C3 C2 C1 111.9(3) . .
O2 C3 C4 121.5(3) . .
O2 C3 C2 118.1(3) . .
C4 C3 C2 120.4(3) . .
C6 C5 Al1 114.3(2) . .
C8 C7 Al1 115.4(3) . .
O3 C12 C11 113.5(3) . .
O3 C12 C13 107.5(2) . .
C11 C12 C13 111.7(3) . .
O4 C13 C14 122.4(3) . .
O4 C13 C12 117.5(3) . .
C14 C13 C12 120.1(3) . .
C16 C15 Al2 115.6(3) . .
C18 C17 Al2 114.5(3) . .

loop_
_geom_bond_atom_site_label_1
_geom_bond_atom_site_label_2
_geom_bond_distance
_geom_bond_site_symmetry_2
Al1 O1 1.8452(18) .
Al1 O1 1.9328(19) 2_655
Al1 C5 1.971(3) .
Al1 C7 1.987(3) .
Al1 O2 2.166(2) .
Al1 Al1 2.9799(17) 2_655
Al2 O3 1.8423(18) .
Al2 O3 1.9311(19) 2_566
Al2 C15 1.959(4) .
Al2 C17 1.984(3) .
Al2 O4 2.158(2) .
Al2 Al2 2.9770(17) 2_566
O1 C2 1.406(3) .
O1 Al1 1.9328(19) 2_655
O2 C3 1.215(4) .
O3 C12 1.405(3) .
O3 Al2 1.9311(19) 2_566
O4 C13 1.211(4) .
C1 C2 1.502(4) .
C2 C3 1.501(4) .
C3 C4 1.495(4) .
C5 C6 1.504(5) .
C7 C8 1.501(5) .
C11 C12 1.477(5) .
C12 C13 1.500(4) .
C13 C14 1.495(5) .
C15 C16 1.479(7) .
C17 C18 1.508(5) .
